data_4087653
loop_
_publ_author_name
'Zhang, Guangchao'
'Wang, Shaowu'
'Zhou, Shuangliu'
'Wei, Yun'
'Guo, Liping'
'Zhu, Xiancui'
'Zhang, Lijun'
'Gu, Xiaoxia'
'Mu, Xiaolong'

_publ_section_title
;
 Synthesis and Reactivity of Rare-Earth-Metal Monoalkyl Complexes
 Supported by Bidentate Indolyl Ligands and Their High Performance in
 Isoprene 1,4-cis Polymerization
;
_journal_issue 17
_journal_name_full Organometallics
_journal_page_first 4251
_journal_paper_doi 10.1021/acs.organomet.5b00467
_journal_volume 34
_journal_year 2015
_chemical_formula_sum 'C50 H65 Er N4 O Si'
_chemical_formula_weight 933.41
_space_group_IT_number 4
_space_group_name_Hall 'P 2yb'
_space_group_name_H-M_alt 'P 1 21 1'
_symmetry_cell_setting monoclinic
_symmetry_space_group_name_H-M 'P 1 21 1'
_atom_sites_solution_hydrogens geom
_atom_sites_solution_primary direct
_atom_sites_solution_secondary difmap
_audit_creation_method SHELXL-97
_cell_angle_alpha 90.00
_cell_angle_beta 102.8450(10)
_cell_angle_gamma 90.00
_cell_formula_units_Z 2
_cell_length_a 12.9232(14)
_cell_length_b 12.8165(14)
_cell_length_c 14.9805(17)
_cell_measurement_reflns_used 9996
_cell_measurement_temperature 293(2)
_cell_measurement_theta_max 27.50
_cell_measurement_theta_min 2.27
_cell_volume 2419.1(5)
_computing_cell_refinement 'Bruker XSCANS'
_computing_data_collection 'Bruker XSCANS'
_computing_data_reduction 'Bruker SHELXTL'
_computing_molecular_graphics 'Bruker SHELXTL'
_computing_publication_material 'Bruker SHELXTL'
_computing_structure_refinement 'SHELXL-97 (Sheldrick, 1997)'
_computing_structure_solution 'SHELXS-97 (Sheldrick, 1990)'
_diffrn_ambient_temperature 293(2)
_diffrn_measured_fraction_theta_full 0.987
_diffrn_measured_fraction_theta_max 0.987
_diffrn_measurement_device_type 'CCD area detector'
_diffrn_measurement_method 'phi and omega scans'
_diffrn_radiation_monochromator graphite
_diffrn_radiation_source 'fine-focus sealed tube'
_diffrn_radiation_type MoK\a
_diffrn_radiation_wavelength 0.71073
_diffrn_reflns_av_R_equivalents 0.0239
_diffrn_reflns_av_sigmaI/netI 0.0359
_diffrn_reflns_limit_h_max 16
_diffrn_reflns_limit_h_min -16
_diffrn_reflns_limit_k_max 15
_diffrn_reflns_limit_k_min -16
_diffrn_reflns_limit_l_max 16
_diffrn_reflns_limit_l_min -19
_diffrn_reflns_number 20646
_diffrn_reflns_theta_full 27.57
_diffrn_reflns_theta_max 27.57
_diffrn_reflns_theta_min 1.62
_exptl_absorpt_coefficient_mu 1.797
_exptl_absorpt_correction_T_max 0.8000
_exptl_absorpt_correction_T_min 0.7619
_exptl_absorpt_correction_type multi-scan
_exptl_crystal_colour colorless
_exptl_crystal_density_diffrn 1.281
_exptl_crystal_density_method 'not measured'
_exptl_crystal_description block
_exptl_crystal_F_000 966
_exptl_crystal_size_max 0.16
_exptl_crystal_size_mid 0.15
_exptl_crystal_size_min 0.13
_refine_diff_density_max 0.891
_refine_diff_density_min -0.528
_refine_diff_density_rms 0.053
_refine_ls_abs_structure_details 'Flack H D (1983), Acta Cryst. A39, 876-881'
_refine_ls_abs_structure_Flack 0.370(7)
_refine_ls_extinction_method none
_refine_ls_goodness_of_fit_ref 1.036
_refine_ls_hydrogen_treatment mixed
_refine_ls_matrix_type full
_refine_ls_number_parameters 557
_refine_ls_number_reflns 9736
_refine_ls_number_restraints 43
_refine_ls_restrained_S_all 1.043
_refine_ls_R_factor_all 0.0357
_refine_ls_R_factor_gt 0.0263
_refine_ls_shift/su_max 0.001
_refine_ls_shift/su_mean 0.000
_refine_ls_structure_factor_coef Fsqd
_refine_ls_weighting_details 'calc w=1/[\s^2^(Fo^2^)+(0.0172P)^2^+0.7027P] where P=(Fo^2^+2Fc^2^)/3'
_refine_ls_weighting_scheme calc
_refine_ls_wR_factor_gt 0.0518
_refine_ls_wR_factor_ref 0.0554
_reflns_number_gt 8554
_reflns_number_total 9736
_reflns_threshold_expression >2sigma(I)
_cod_data_source_file om5b00467_si_002.cif
_cod_data_source_block x-Er
_cod_depositor_comments
;
The following automatic conversions were performed:

data item '_symmetry_cell_setting' value 'Monoclinic' was changed to
'monoclinic' in accordance with the
/home/saulius/struct/COD-crude-data/automatic-downloads/DataCite-retrospective/ACS/depositions/lib/dictionaries/cif_core.dic
dictionary named 'cif_core.dic' version 2.4.2 last updated on
2011-04-26.

Automatic conversion script
Id: cif_fix_values 6909 2019-04-08 15:41:33Z antanas 
;
_cod_original_sg_symbol_H-M P2(1)
_cod_database_code 4087653

loop_
_symmetry_equiv_pos_as_xyz
'x, y, z'
'-x, y+1/2, -z'

loop_
_atom_site_label
_atom_site_type_symbol
_atom_site_fract_x
_atom_site_fract_y
_atom_site_fract_z
_atom_site_U_iso_or_equiv
_atom_site_adp_type
_atom_site_occupancy
_atom_site_symmetry_multiplicity
_atom_site_calc_flag
_atom_site_refinement_flags
_atom_site_disorder_assembly
_atom_site_disorder_group
C1 C 0.1330(3) 0.2908(3) -0.0345(3) 0.0465(8) Uani 1 1 d . . .
C2 C 0.0226(3) 0.2971(3) -0.0428(3) 0.0570(10) Uani 1 1 d . . .
H2A H -0.0066 0.2924 0.0084 0.068 Uiso 1 1 calc R . .
C3 C -0.0410(3) 0.3103(3) -0.1290(3) 0.0662(12) Uani 1 1 d . . .
H3A H -0.1142 0.3131 -0.1356 0.079 Uiso 1 1 calc R . .
C4 C 0.0008(4) 0.3195(4) -0.2059(3) 0.0730(13) Uani 1 1 d . . .
H4A H -0.0448 0.3282 -0.2629 0.088 Uiso 1 1 calc R . .
C5 C 0.1075(4) 0.3161(4) -0.1999(3) 0.0692(12) Uani 1 1 d . . .
H5A H 0.1346 0.3232 -0.2521 0.083 Uiso 1 1 calc R . .
C6 C 0.1759(3) 0.3018(3) -0.1138(3) 0.0538(9) Uani 1 1 d . . .
C7 C 0.2872(3) 0.2978(3) -0.0807(3) 0.0581(10) Uani 1 1 d . . .
H7A H 0.3384 0.3032 -0.1153 0.070 Uiso 1 1 calc R . .
C8 C 0.3049(3) 0.2846(3) 0.0124(3) 0.0490(9) Uani 1 1 d . . .
C9 C 0.4048(3) 0.2824(3) 0.0760(3) 0.0521(9) Uani 1 1 d . . .
H9A H 0.4662 0.2915 0.0542 0.063 Uiso 1 1 calc R . .
C10 C 0.5208(3) 0.2814(4) 0.2184(3) 0.0510(9) Uani 1 1 d . . .
C11 C 0.5552(4) 0.3834(5) 0.2420(4) 0.0593(15) Uani 1 1 d . . .
C12 C 0.6590(4) 0.3958(5) 0.2945(3) 0.0768(14) Uani 1 1 d . . .
H12A H 0.6842 0.4624 0.3121 0.092 Uiso 1 1 calc R . .
C13 C 0.7240(4) 0.3106(5) 0.3202(4) 0.0815(16) Uani 1 1 d . . .
H13A H 0.7927 0.3201 0.3545 0.098 Uiso 1 1 calc R . .
C14 C 0.6878(3) 0.2131(7) 0.2958(3) 0.0680(16) Uani 1 1 d . . .
H14A H 0.7326 0.1565 0.3143 0.082 Uiso 1 1 calc R . .
C15 C 0.5850(3) 0.1946(3) 0.2433(3) 0.0558(13) Uani 1 1 d . . .
C16 C 0.4869(4) 0.4785(4) 0.2133(4) 0.0750(13) Uani 1 1 d . . .
H16A H 0.4141 0.4538 0.1906 0.090 Uiso 1 1 calc R . .
C17 C 0.5187(7) 0.5345(6) 0.1361(5) 0.160(4) Uani 1 1 d . . .
H17A H 0.4644 0.5835 0.1096 0.240 Uiso 1 1 calc R . .
H17B H 0.5279 0.4849 0.0904 0.240 Uiso 1 1 calc R . .
H17C H 0.5842 0.5709 0.1587 0.240 Uiso 1 1 calc R . .
C18 C 0.4851(6) 0.5535(5) 0.2909(5) 0.118(2) Uani 1 1 d . . .
H18A H 0.4308 0.6049 0.2710 0.178 Uiso 1 1 calc R . .
H18B H 0.5528 0.5874 0.3087 0.178 Uiso 1 1 calc R . .
H18C H 0.4705 0.5158 0.3421 0.178 Uiso 1 1 calc R . .
C19 C 0.5493(4) 0.0856(5) 0.2123(4) 0.0609(15) Uani 1 1 d . . .
H19A H 0.4728 0.0826 0.2091 0.073 Uiso 1 1 calc R . .
C20 C 0.5646(4) 0.0627(4) 0.1158(4) 0.0806(14) Uani 1 1 d . . .
H20A H 0.5352 -0.0045 0.0963 0.121 Uiso 1 1 calc R . .
H20B H 0.6390 0.0631 0.1162 0.121 Uiso 1 1 calc R . .
H20C H 0.5292 0.1153 0.0743 0.121 Uiso 1 1 calc R . .
C21 C 0.5996(5) -0.0011(5) 0.2767(4) 0.0928(18) Uani 1 1 d . . .
H21A H 0.5921 0.0144 0.3376 0.139 Uiso 1 1 calc R . .
H21B H 0.6736 -0.0064 0.2762 0.139 Uiso 1 1 calc R . .
H21C H 0.5649 -0.0660 0.2569 0.139 Uiso 1 1 calc R . .
C22 C 0.2793(3) -0.0166(3) 0.1014(3) 0.0505(9) Uani 1 1 d . . .
C23 C 0.2548(3) 0.0059(4) 0.0076(3) 0.0622(11) Uani 1 1 d . . .
H23A H 0.2305 0.0715 -0.0139 0.075 Uiso 1 1 calc R . .
C24 C 0.2680(4) -0.0731(4) -0.0519(4) 0.0768(14) Uani 1 1 d . . .
H24A H 0.2508 -0.0604 -0.1146 0.092 Uiso 1 1 calc R . .
C25 C 0.3060(4) -0.1695(5) -0.0208(5) 0.0881(17) Uani 1 1 d . . .
H25A H 0.3156 -0.2199 -0.0629 0.106 Uiso 1 1 calc R . .
C26 C 0.3302(4) -0.1936(4) 0.0699(5) 0.0841(16) Uani 1 1 d . . .
H26A H 0.3552 -0.2596 0.0897 0.101 Uiso 1 1 calc R . .
C27 C 0.3164(3) -0.1162(3) 0.1336(3) 0.0605(11) Uani 1 1 d . . .
C28 C 0.3282(3) -0.1140(3) 0.2288(4) 0.0658(12) Uani 1 1 d . . .
H28A H 0.3503 -0.1684 0.2696 0.079 Uiso 1 1 calc R . .
C29 C 0.3001(3) -0.0140(3) 0.2499(3) 0.0525(9) Uani 1 1 d . . .
C30 C 0.2991(3) 0.0291(3) 0.3371(3) 0.0583(10) Uani 1 1 d . . .
H30A H 0.3166 -0.0135 0.3885 0.070 Uiso 1 1 calc R . .
C31 C 0.2693(4) 0.1585(4) 0.4393(3) 0.0660(12) Uani 1 1 d . . .
C32 C 0.1823(4) 0.1302(5) 0.4746(3) 0.0863(17) Uani 1 1 d . . .
C33 C 0.1826(5) 0.1641(6) 0.5640(4) 0.116(3) Uani 1 1 d . . .
H33A H 0.1254 0.1477 0.5896 0.139 Uiso 1 1 calc R . .
C34 C 0.2631(6) 0.2193(10) 0.6129(4) 0.121(3) Uani 1 1 d . . .
H34A H 0.2633 0.2367 0.6732 0.145 Uiso 1 1 calc R . .
C35 C 0.3465(5) 0.2510(6) 0.5750(3) 0.102(3) Uani 1 1 d . . .
H35A H 0.3995 0.2931 0.6090 0.123 Uiso 1 1 calc R . .
C36 C 0.3524(3) 0.2213(7) 0.4878(2) 0.0713(12) Uani 1 1 d . . .
C37 C 0.0911(4) 0.0632(7) 0.4226(4) 0.110(2) Uani 1 1 d . . .
H37A H 0.0946 0.0627 0.3579 0.132 Uiso 1 1 calc R . .
C38 C -0.0169(5) 0.1117(10) 0.4296(5) 0.187(5) Uani 1 1 d . . .
H38A H -0.0197 0.1830 0.4097 0.281 Uiso 1 1 calc R . .
H38B H -0.0241 0.1088 0.4919 0.281 Uiso 1 1 calc R . .
H38C H -0.0736 0.0732 0.3914 0.281 Uiso 1 1 calc R . .
C39 C 0.1003(6) -0.0485(7) 0.4566(5) 0.144(3) Uani 1 1 d . . .
H39A H 0.1669 -0.0772 0.4503 0.216 Uiso 1 1 calc R . .
H39B H 0.0433 -0.0891 0.4212 0.216 Uiso 1 1 calc R . .
H39C H 0.0965 -0.0500 0.5199 0.216 Uiso 1 1 calc R . .
C40 C 0.4482(4) 0.2465(5) 0.4506(3) 0.0749(18) Uani 1 1 d . . .
H40A H 0.4262 0.2449 0.3836 0.090 Uiso 1 1 calc R . .
C41 C 0.5346(5) 0.1651(6) 0.4790(5) 0.109(2) Uani 1 1 d . . .
H41A H 0.5076 0.0978 0.4574 0.163 Uiso 1 1 calc R . .
H41B H 0.5569 0.1638 0.5445 0.163 Uiso 1 1 calc R . .
H41C H 0.5940 0.1823 0.4531 0.163 Uiso 1 1 calc R . .
C42 C 0.4926(7) 0.3550(6) 0.4779(5) 0.122(3) Uani 1 1 d . . .
H42A H 0.5477 0.3706 0.4462 0.183 Uiso 1 1 calc R . .
H42B H 0.5213 0.3570 0.5427 0.183 Uiso 1 1 calc R . .
H42C H 0.4369 0.4057 0.4619 0.183 Uiso 1 1 calc R . .
C43 C 0.2075(4) 0.3693(4) 0.2878(3) 0.0661(11) Uani 1 1 d . A .
H43A H 0.1740 0.3378 0.3331 0.079 Uiso 1 1 calc R . .
H43B H 0.2783 0.3885 0.3208 0.079 Uiso 1 1 calc R . .
C44 C 0.1811(14) 0.5951(16) 0.3538(10) 0.100(2) Uani 0.600(9) 1 d PDU A 1
H44A H 0.1803 0.5656 0.4126 0.150 Uiso 0.600(9) 1 calc PR A 1
H44B H 0.1326 0.6527 0.3419 0.150 Uiso 0.600(9) 1 calc PR A 1
H44C H 0.2514 0.6190 0.3535 0.150 Uiso 0.600(9) 1 calc PR A 1
C45 C -0.0057(7) 0.4976(9) 0.2275(9) 0.110(2) Uani 0.600(9) 1 d PDU A 1
H45A H -0.0358 0.4515 0.2654 0.165 Uiso 0.600(9) 1 calc PR A 1
H45B H -0.0276 0.4762 0.1647 0.165 Uiso 0.600(9) 1 calc PR A 1
H45C H -0.0298 0.5675 0.2339 0.165 Uiso 0.600(9) 1 calc PR A 1
C46 C 0.1877(10) 0.5484(9) 0.1573(6) 0.103(2) Uani 0.600(9) 1 d PDU A 1
H46A H 0.2621 0.5642 0.1747 0.154 Uiso 0.600(9) 1 calc PR A 1
H46B H 0.1488 0.6108 0.1362 0.154 Uiso 0.600(9) 1 calc PR A 1
H46C H 0.1756 0.4974 0.1092 0.154 Uiso 0.600(9) 1 calc PR A 1
C44' C 0.204(2) 0.605(2) 0.3310(16) 0.102(2) Uani 0.400(9) 1 d PDU A 2
H44D H 0.2395 0.5809 0.3906 0.152 Uiso 0.400(9) 1 calc PR A 2
H44E H 0.1507 0.6550 0.3369 0.152 Uiso 0.400(9) 1 calc PR A 2
H44F H 0.2541 0.6362 0.3009 0.152 Uiso 0.400(9) 1 calc PR A 2
C45' C 0.0048(10) 0.4789(14) 0.2927(13) 0.104(2) Uani 0.400(9) 1 d PDU A 2
H45D H -0.0402 0.4361 0.2475 0.156 Uiso 0.400(9) 1 calc PR A 2
H45E H -0.0269 0.5465 0.2937 0.156 Uiso 0.400(9) 1 calc PR A 2
H45F H 0.0133 0.4468 0.3518 0.156 Uiso 0.400(9) 1 calc PR A 2
C46' C 0.1109(15) 0.5250(13) 0.1398(9) 0.107(2) Uani 0.400(9) 1 d PDU A 2
H46D H 0.1390 0.4713 0.1072 0.160 Uiso 0.400(9) 1 calc PR A 2
H46E H 0.1430 0.5906 0.1309 0.160 Uiso 0.400(9) 1 calc PR A 2
H46F H 0.0355 0.5296 0.1171 0.160 Uiso 0.400(9) 1 calc PR A 2
C47 C -0.0257(3) 0.2156(8) 0.1953(3) 0.0724(13) Uani 1 1 d . . .
H47A H -0.0519 0.2801 0.1646 0.087 Uiso 1 1 calc R . .
H47B H -0.0031 0.2287 0.2606 0.087 Uiso 1 1 calc R . .
C48 C -0.1102(4) 0.1306(5) 0.1758(4) 0.0963(18) Uani 1 1 d . . .
H48A H -0.0979 0.0782 0.2237 0.116 Uiso 1 1 calc R . .
H48B H -0.1806 0.1597 0.1702 0.116 Uiso 1 1 calc R . .
C49 C -0.0974(3) 0.0870(4) 0.0896(4) 0.0775(14) Uani 1 1 d . . .
H49A H -0.1317 0.1305 0.0386 0.093 Uiso 1 1 calc R . .
H49B H -0.1271 0.0172 0.0807 0.093 Uiso 1 1 calc R . .
C50 C 0.0212(3) 0.0849(4) 0.0986(4) 0.0704(13) Uani 1 1 d . . .
H50A H 0.0511 0.0196 0.1255 0.084 Uiso 1 1 calc R . .
H50B H 0.0388 0.0933 0.0394 0.084 Uiso 1 1 calc R . .
Er1 Er 0.236494(10) 0.226189(19) 0.195019(9) 0.04274(4) Uani 1 1 d . . .
N1 N 0.2115(2) 0.2784(2) 0.0431(2) 0.0453(7) Uani 1 1 d . . .
N2 N 0.4137(2) 0.2682(2) 0.1629(2) 0.0460(7) Uani 1 1 d . . .
N3 N 0.2705(2) 0.0473(2) 0.1731(2) 0.0473(7) Uani 1 1 d . . .
N4 N 0.2748(2) 0.1251(3) 0.3474(2) 0.0533(8) Uani 1 1 d . . .
O1 O 0.06109(19) 0.1729(2) 0.15886(19) 0.0544(7) Uani 1 1 d . . .
Si1 Si 0.14009(12) 0.49319(11) 0.26295(11) 0.0788(4) Uani 1 1 d DU . .

loop_
_atom_site_aniso_label
_atom_site_aniso_U_11
_atom_site_aniso_U_22
_atom_site_aniso_U_33
_atom_site_aniso_U_23
_atom_site_aniso_U_13
_atom_site_aniso_U_12
C1 0.054(2) 0.0348(19) 0.051(2) 0.0047(16) 0.0131(17) 0.0005(15)
C2 0.052(2) 0.051(2) 0.067(3) 0.010(2) 0.012(2) 0.0016(18)
C3 0.054(2) 0.058(3) 0.079(3) 0.006(2) 0.000(2) 0.0034(19)
C4 0.074(3) 0.074(3) 0.061(3) 0.003(2) -0.006(2) 0.006(2)
C5 0.077(3) 0.079(3) 0.048(2) 0.001(2) 0.007(2) 0.006(2)
C6 0.061(2) 0.051(2) 0.049(2) -0.0002(18) 0.0106(18) 0.0014(18)
C7 0.053(2) 0.076(3) 0.050(2) 0.004(2) 0.0205(18) 0.006(2)
C8 0.0465(19) 0.054(2) 0.048(2) 0.0026(17) 0.0138(17) 0.0012(16)
C9 0.0452(19) 0.062(2) 0.053(2) -0.0007(18) 0.0195(17) 0.0030(17)
C10 0.0425(19) 0.069(3) 0.043(2) -0.0008(18) 0.0123(17) -0.0002(19)
C11 0.058(3) 0.067(4) 0.056(3) -0.012(3) 0.020(2) 0.000(2)
C12 0.063(3) 0.090(4) 0.076(3) -0.022(3) 0.012(3) -0.015(3)
C13 0.048(2) 0.112(5) 0.075(3) -0.013(3) -0.005(2) -0.008(3)
C14 0.0437(17) 0.098(5) 0.061(2) 0.003(4) 0.0082(15) 0.004(3)
C15 0.0416(18) 0.075(4) 0.053(2) 0.0059(18) 0.0146(17) 0.0060(17)
C16 0.078(3) 0.066(3) 0.082(3) -0.017(3) 0.019(3) 0.008(2)
C17 0.228(9) 0.130(7) 0.153(7) 0.062(5) 0.111(7) 0.100(6)
C18 0.147(6) 0.083(4) 0.127(5) -0.038(4) 0.033(5) 0.015(4)
C19 0.041(2) 0.067(4) 0.078(4) 0.006(3) 0.019(2) 0.009(2)
C20 0.088(3) 0.065(3) 0.090(4) -0.011(3) 0.023(3) 0.000(3)
C21 0.083(4) 0.088(4) 0.108(5) 0.030(4) 0.022(3) 0.020(3)
C22 0.0388(18) 0.047(2) 0.069(3) -0.0131(19) 0.0186(18) -0.0031(15)
C23 0.063(2) 0.063(3) 0.064(3) -0.011(2) 0.024(2) 0.001(2)
C24 0.071(3) 0.086(4) 0.079(3) -0.028(3) 0.029(3) -0.007(3)
C25 0.074(3) 0.080(4) 0.118(5) -0.046(4) 0.038(3) -0.004(3)
C26 0.069(3) 0.052(3) 0.134(5) -0.022(3) 0.027(3) 0.009(2)
C27 0.044(2) 0.049(2) 0.090(3) -0.008(2) 0.017(2) 0.0016(17)
C28 0.054(2) 0.047(2) 0.093(4) 0.012(2) 0.009(2) 0.0125(18)
C29 0.0412(18) 0.051(2) 0.066(3) 0.0069(19) 0.0118(18) 0.0052(16)
C30 0.057(2) 0.058(3) 0.059(3) 0.018(2) 0.0109(19) 0.0103(19)
C31 0.077(3) 0.081(3) 0.044(2) 0.019(2) 0.022(2) 0.032(2)
C32 0.075(3) 0.132(5) 0.057(3) 0.025(3) 0.025(2) 0.034(3)
C33 0.098(4) 0.199(8) 0.061(3) 0.019(4) 0.037(3) 0.045(5)
C34 0.140(5) 0.168(7) 0.064(3) -0.007(7) 0.041(3) 0.064(8)
C35 0.130(4) 0.118(8) 0.059(3) -0.013(3) 0.020(3) 0.033(4)
C36 0.097(3) 0.068(3) 0.0464(19) 0.004(4) 0.011(2) 0.034(5)
C37 0.066(3) 0.210(8) 0.057(3) 0.029(4) 0.022(3) 0.006(4)
C38 0.076(4) 0.400(16) 0.095(5) 0.065(7) 0.038(4) 0.049(6)
C39 0.141(6) 0.181(9) 0.109(6) 0.021(6) 0.027(5) -0.041(6)
C40 0.101(3) 0.079(6) 0.042(2) 0.001(2) 0.009(2) 0.003(3)
C41 0.103(5) 0.131(6) 0.104(5) 0.039(4) 0.047(4) 0.028(4)
C42 0.160(7) 0.110(6) 0.088(5) -0.018(4) 0.012(4) -0.042(5)
C43 0.079(3) 0.064(3) 0.055(3) -0.002(2) 0.014(2) 0.017(2)
C44 0.103(7) 0.070(5) 0.126(6) -0.040(6) 0.022(4) 0.013(4)
C45 0.0863(13) 0.094(6) 0.137(5) -0.016(6) -0.002(3) 0.026(3)
C46 0.119(5) 0.086(6) 0.095(3) 0.018(4) 0.004(3) 0.027(5)
C44' 0.103(7) 0.071(5) 0.129(6) -0.037(6) 0.022(4) 0.013(4)
C45' 0.081(2) 0.094(6) 0.131(5) -0.016(6) 0.010(3) 0.023(3)
C46' 0.124(5) 0.086(6) 0.0960(19) 0.015(3) -0.006(3) 0.029(5)
C47 0.0600(19) 0.086(4) 0.078(2) -0.011(4) 0.0292(18) 0.001(4)
C48 0.069(3) 0.125(5) 0.106(4) -0.004(4) 0.043(3) -0.017(3)
C49 0.062(3) 0.071(3) 0.100(4) -0.009(3) 0.020(3) -0.014(2)
C50 0.056(2) 0.056(3) 0.102(4) -0.016(3) 0.024(2) -0.005(2)
Er1 0.04482(7) 0.04105(7) 0.04457(7) 0.00290(15) 0.01469(5) 0.00622(13)
N1 0.0427(15) 0.0481(17) 0.0467(17) 0.0045(13) 0.0129(13) 0.0030(12)
N2 0.0416(14) 0.0498(17) 0.0464(17) -0.0005(13) 0.0092(13) 0.0041(11)
N3 0.0458(15) 0.0447(18) 0.0535(18) 0.0013(14) 0.0156(14) 0.0048(13)
N4 0.0568(19) 0.057(2) 0.0473(18) 0.0075(16) 0.0141(15) 0.0100(16)
O1 0.0453(13) 0.0529(15) 0.0680(17) -0.0046(13) 0.0187(12) 0.0015(11)
Si1 0.0850(9) 0.0617(8) 0.0833(9) -0.0149(7) 0.0050(7) 0.0269(7)

loop_
_atom_type_symbol
_atom_type_description
_atom_type_scat_dispersion_real
_atom_type_scat_dispersion_imag
_atom_type_scat_source
C C 0.0033 0.0016 'International Tables Vol C Tables 4.2.6.8 and 6.1.1.4'
H H 0.0000 0.0000 'International Tables Vol C Tables 4.2.6.8 and 6.1.1.4'
N N 0.0061 0.0033 'International Tables Vol C Tables 4.2.6.8 and 6.1.1.4'
O O 0.0106 0.0060 'International Tables Vol C Tables 4.2.6.8 and 6.1.1.4'
Er Er -0.2586 4.9576 'International Tables Vol C Tables 4.2.6.8 and 6.1.1.4'
Si Si 0.0817 0.0704 'International Tables Vol C Tables 4.2.6.8 and 6.1.1.4'

loop_
_geom_angle_atom_site_label_1
_geom_angle_atom_site_label_2
_geom_angle_atom_site_label_3
_geom_angle
N1 C1 C2 128.8(4)
N1 C1 C6 111.4(3)
C2 C1 C6 119.7(4)
C3 C2 C1 118.2(4)
C3 C2 H2A 120.9
C1 C2 H2A 120.9
C2 C3 C4 122.0(4)
C2 C3 H3A 119.0
C4 C3 H3A 119.0
C5 C4 C3 121.2(4)
C5 C4 H4A 119.4
C3 C4 H4A 119.4
C4 C5 C6 119.2(4)
C4 C5 H5A 120.4
C6 C5 H5A 120.4
C5 C6 C7 135.3(4)
C5 C6 C1 119.7(4)
C7 C6 C1 105.0(3)
C8 C7 C6 106.7(3)
C8 C7 H7A 126.7
C6 C7 H7A 126.7
C7 C8 N1 112.5(3)
C7 C8 C9 127.1(3)
N1 C8 C9 120.3(3)
N2 C9 C8 122.7(3)
N2 C9 H9A 118.6
C8 C9 H9A 118.6
C15 C10 C11 122.9(4)
C15 C10 N2 119.7(4)
C11 C10 N2 117.4(4)
C12 C11 C10 117.2(5)
C12 C11 C16 119.5(5)
C10 C11 C16 123.3(5)
C13 C12 C11 120.8(5)
C13 C12 H12A 119.6
C11 C12 H12A 119.6
C14 C13 C12 120.2(4)
C14 C13 H13A 119.9
C12 C13 H13A 119.9
C13 C14 C15 122.1(6)
C13 C14 H14A 118.9
C15 C14 H14A 118.9
C10 C15 C14 116.7(5)
C10 C15 C19 122.3(4)
C14 C15 C19 120.9(5)
C18 C16 C17 110.1(6)
C18 C16 C11 113.8(5)
C17 C16 C11 111.4(4)
C18 C16 H16A 107.1
C17 C16 H16A 107.1
C11 C16 H16A 107.1
C16 C17 H17A 109.5
C16 C17 H17B 109.5
H17A C17 H17B 109.5
C16 C17 H17C 109.5
H17A C17 H17C 109.5
H17B C17 H17C 109.5
C16 C18 H18A 109.5
C16 C18 H18B 109.5
H18A C18 H18B 109.5
C16 C18 H18C 109.5
H18A C18 H18C 109.5
H18B C18 H18C 109.5
C15 C19 C21 115.0(5)
C15 C19 C20 111.9(4)
C21 C19 C20 109.4(5)
C15 C19 H19A 106.7
C21 C19 H19A 106.7
C20 C19 H19A 106.7
C19 C20 H20A 109.5
C19 C20 H20B 109.5
H20A C20 H20B 109.5
C19 C20 H20C 109.5
H20A C20 H20C 109.5
H20B C20 H20C 109.5
C19 C21 H21A 109.5
C19 C21 H21B 109.5
H21A C21 H21B 109.5
C19 C21 H21C 109.5
H21A C21 H21C 109.5
H21B C21 H21C 109.5
N3 C22 C23 128.5(4)
N3 C22 C27 110.6(4)
C23 C22 C27 120.9(4)
C24 C23 C22 117.6(5)
C24 C23 H23A 121.2
C22 C23 H23A 121.2
C25 C24 C23 121.7(5)
C25 C24 H24A 119.2
C23 C24 H24A 119.2
C26 C25 C24 121.9(5)
C26 C25 H25A 119.0
C24 C25 H25A 119.0
C25 C26 C27 118.6(5)
C25 C26 H26A 120.7
C27 C26 H26A 120.7
C28 C27 C26 134.4(5)
C28 C27 C22 106.3(4)
C26 C27 C22 119.3(5)
C29 C28 C27 106.1(4)
C29 C28 H28A 127.0
C27 C28 H28A 127.0
N3 C29 C28 112.1(4)
N3 C29 C30 119.3(4)
C28 C29 C30 128.7(4)
N4 C30 C29 122.3(4)
N4 C30 H30A 118.9
C29 C30 H30A 118.9
C32 C31 C36 122.6(4)
C32 C31 N4 119.7(5)
C36 C31 N4 117.6(4)
C31 C32 C33 116.7(6)
C31 C32 C37 123.3(5)
C33 C32 C37 119.9(5)
C34 C33 C32 121.5(6)
C34 C33 H33A 119.2
C32 C33 H33A 119.2
C33 C34 C35 120.8(5)
C33 C34 H34A 119.6
C35 C34 H34A 119.6
C36 C35 C34 121.3(7)
C36 C35 H35A 119.4
C34 C35 H35A 119.4
C35 C36 C31 116.8(5)
C35 C36 C40 121.1(6)
C31 C36 C40 121.9(4)
C39 C37 C32 111.5(5)
C39 C37 C38 111.1(6)
C32 C37 C38 110.1(7)
C39 C37 H37A 108.0
C32 C37 H37A 108.0
C38 C37 H37A 108.0
C37 C38 H38A 109.5
C37 C38 H38B 109.5
H38A C38 H38B 109.5
C37 C38 H38C 109.5
H38A C38 H38C 109.5
H38B C38 H38C 109.5
C37 C39 H39A 109.5
C37 C39 H39B 109.5
H39A C39 H39B 109.5
C37 C39 H39C 109.5
H39A C39 H39C 109.5
H39B C39 H39C 109.5
C36 C40 C41 111.3(5)
C36 C40 C42 112.9(6)
C41 C40 C42 110.0(6)
C36 C40 H40A 107.5
C41 C40 H40A 107.5
C42 C40 H40A 107.5
C40 C41 H41A 109.5
C40 C41 H41B 109.5
H41A C41 H41B 109.5
C40 C41 H41C 109.5
H41A C41 H41C 109.5
H41B C41 H41C 109.5
C40 C42 H42A 109.5
C40 C42 H42B 109.5
H42A C42 H42B 109.5
C40 C42 H42C 109.5
H42A C42 H42C 109.5
H42B C42 H42C 109.5
Si1 C43 Er1 133.4(2)
Si1 C43 H43A 103.9
Er1 C43 H43A 103.9
Si1 C43 H43B 103.9
Er1 C43 H43B 103.9
H43A C43 H43B 105.4
Si1 C44 H44A 109.5
Si1 C44 H44B 109.5
Si1 C44 H44C 109.5
Si1 C45 H45A 109.5
Si1 C45 H45B 109.5
Si1 C45 H45C 109.5
Si1 C46 H46A 109.5
Si1 C46 H46B 109.5
Si1 C46 H46C 109.5
Si1 C44' H44D 109.5
Si1 C44' H44E 109.5
H44D C44' H44E 109.5
Si1 C44' H44F 109.5
H44D C44' H44F 109.5
H44E C44' H44F 109.5
Si1 C45' H45D 109.5
Si1 C45' H45E 109.5
H45D C45' H45E 109.5
Si1 C45' H45F 109.5
H45D C45' H45F 109.5
H45E C45' H45F 109.5
Si1 C46' H46D 109.5
Si1 C46' H46E 109.5
H46D C46' H46E 109.5
Si1 C46' H46F 109.5
H46D C46' H46F 109.5
H46E C46' H46F 109.5
O1 C47 C48 103.7(6)
O1 C47 H47A 111.0
C48 C47 H47A 111.0
O1 C47 H47B 111.0
C48 C47 H47B 111.0
H47A C47 H47B 109.0
C49 C48 C47 103.2(4)
C49 C48 H48A 111.1
C47 C48 H48A 111.1
C49 C48 H48B 111.1
C47 C48 H48B 111.1
H48A C48 H48B 109.1
C48 C49 C50 103.9(4)
C48 C49 H49A 111.0
C50 C49 H49A 111.0
C48 C49 H49B 111.0
C50 C49 H49B 111.0
H49A C49 H49B 109.0
O1 C50 C49 104.7(4)
O1 C50 H50A 110.8
C49 C50 H50A 110.8
O1 C50 H50B 110.8
C49 C50 H50B 110.8
H50A C50 H50B 108.9
O1 Er1 N1 86.57(10)
O1 Er1 N3 83.36(10)
N1 Er1 N3 97.63(11)
O1 Er1 C43 95.22(14)
N1 Er1 C43 110.12(13)
N3 Er1 C43 152.10(13)
O1 Er1 N2 155.50(10)
N1 Er1 N2 71.55(10)
N3 Er1 N2 88.61(10)
C43 Er1 N2 102.47(14)
O1 Er1 N4 92.53(10)
N1 Er1 N4 165.93(10)
N3 Er1 N4 68.34(11)
C43 Er1 N4 83.94(14)
N2 Er1 N4 105.97(10)
C1 N1 C8 104.3(3)
C1 N1 Er1 141.1(2)
C8 N1 Er1 113.5(2)
C9 N2 C10 114.7(3)
C9 N2 Er1 110.1(2)
C10 N2 Er1 135.2(2)
C29 N3 C22 104.9(3)
C29 N3 Er1 117.6(3)
C22 N3 Er1 137.2(3)
C30 N4 C31 117.3(4)
C30 N4 Er1 112.3(3)
C31 N4 Er1 130.4(3)
C47 O1 C50 109.0(4)
C47 O1 Er1 126.6(3)
C50 O1 Er1 124.3(2)
C43 Si1 C44' 115.6(13)
C43 Si1 C45 120.1(4)
C44' Si1 C45 116.0(12)
C43 Si1 C46' 112.4(5)
C44' Si1 C46' 110.4(9)
C45 Si1 C46' 74.7(6)
C43 Si1 C44 114.6(8)
C44' Si1 C44 15.8(8)
C45 Si1 C44 107.1(6)
C46' Si1 C44 122.3(9)
C43 Si1 C45' 107.0(6)
C44' Si1 C45' 105.4(8)
C45 Si1 C45' 30.4(5)
C46' Si1 C45' 105.1(6)
C44 Si1 C45' 91.3(7)
C43 Si1 C46 105.1(4)
C44' Si1 C46 89.1(8)
C45 Si1 C46 104.0(4)
C46' Si1 C46 30.8(5)
C44 Si1 C46 104.3(5)
C45' Si1 C46 134.0(5)

loop_
_geom_bond_atom_site_label_1
_geom_bond_atom_site_label_2
_geom_bond_distance
C1 N1 1.371(4)
C1 C2 1.406(5)
C1 C6 1.425(5)
C2 C3 1.378(6)
C2 H2A 0.9300
C3 C4 1.382(7)
C3 H3A 0.9300
C4 C5 1.362(6)
C4 H4A 0.9300
C5 C6 1.405(6)
C5 H5A 0.9300
C6 C7 1.414(5)
C7 C8 1.373(5)
C7 H7A 0.9300
C8 N1 1.385(4)
C8 C9 1.424(5)
C9 N2 1.295(5)
C9 H9A 0.9300
C10 C15 1.388(5)
C10 C11 1.400(7)
C10 N2 1.458(5)
C11 C12 1.405(7)
C11 C16 1.510(8)
C12 C13 1.379(8)
C12 H12A 0.9300
C13 C14 1.356(9)
C13 H13A 0.9300
C14 C15 1.406(6)
C14 H14A 0.9300
C15 C19 1.512(7)
C16 C18 1.512(7)
C16 C17 1.494(8)
C16 H16A 0.9800
C17 H17A 0.9600
C17 H17B 0.9600
C17 H17C 0.9600
C18 H18A 0.9600
C18 H18B 0.9600
C18 H18C 0.9600
C19 C21 1.520(7)
C19 C20 1.531(7)
C19 H19A 0.9800
C20 H20A 0.9600
C20 H20B 0.9600
C20 H20C 0.9600
C21 H21A 0.9600
C21 H21B 0.9600
C21 H21C 0.9600
C22 N3 1.376(5)
C22 C23 1.399(6)
C22 C27 1.411(6)
C23 C24 1.385(6)
C23 H23A 0.9300
C24 C25 1.373(8)
C24 H24A 0.9300
C25 C26 1.360(8)
C25 H25A 0.9300
C26 C27 1.415(6)
C26 H26A 0.9300
C27 C28 1.401(6)
C28 C29 1.387(6)
C28 H28A 0.9300
C29 N3 1.375(5)
C29 C30 1.421(6)
C30 N4 1.287(5)
C30 H30A 0.9300
C31 C32 1.393(7)
C31 C36 1.409(8)
C31 N4 1.458(5)
C32 C33 1.407(8)
C32 C37 1.525(9)
C33 C34 1.334(11)
C33 H33A 0.9300
C34 C35 1.386(10)
C34 H34A 0.9300
C35 C36 1.378(6)
C35 H35A 0.9300
C36 C40 1.501(7)
C37 C39 1.515(11)
C37 C38 1.552(9)
C37 H37A 0.9800
C38 H38A 0.9600
C38 H38B 0.9600
C38 H38C 0.9600
C39 H39A 0.9600
C39 H39B 0.9600
C39 H39C 0.9600
C40 C41 1.519(8)
C40 C42 1.525(9)
C40 H40A 0.9800
C41 H41A 0.9600
C41 H41B 0.9600
C41 H41C 0.9600
C42 H42A 0.9600
C42 H42B 0.9600
C42 H42C 0.9600
C43 Si1 1.809(5)
C43 Er1 2.381(4)
C43 H43A 0.9700
C43 H43B 0.9700
C44 Si1 1.876(10)
C44 H44A 0.9600
C44 H44B 0.9600
C44 H44C 0.9600
C45 Si1 1.841(8)
C45 H45A 0.9600
C45 H45B 0.9600
C45 H45C 0.9600
C46 Si1 1.953(9)
C46 H46A 0.9600
C46 H46B 0.9600
C46 H46C 0.9600
C44' Si1 1.839(15)
C44' H44D 0.9600
C44' H44E 0.9600
C44' H44F 0.9600
C45' Si1 1.907(13)
C45' H45D 0.9600
C45' H45E 0.9600
C45' H45F 0.9600
C46' Si1 1.845(12)
C46' H46D 0.9600
C46' H46E 0.9600
C46' H46F 0.9600
C47 O1 1.459(5)
C47 C48 1.524(9)
C47 H47A 0.9700
C47 H47B 0.9700
C48 C49 1.450(7)
C48 H48A 0.9700
C48 H48B 0.9700
C49 C50 1.509(6)
C49 H49A 0.9700
C49 H49B 0.9700
C50 O1 1.465(5)
C50 H50A 0.9700
C50 H50B 0.9700
Er1 O1 2.313(2)
Er1 N1 2.326(3)
Er1 N3 2.371(3)
Er1 N2 2.501(3)
Er1 N4 2.575(3)

loop_
_geom_torsion_atom_site_label_1
_geom_torsion_atom_site_label_2
_geom_torsion_atom_site_label_3
_geom_torsion_atom_site_label_4
_geom_torsion
N1 C1 C2 C3 179.6(4)
C6 C1 C2 C3 2.2(6)
C1 C2 C3 C4 -1.3(6)
C2 C3 C4 C5 -0.2(7)
C3 C4 C5 C6 0.8(7)
C4 C5 C6 C7 -177.4(5)
C4 C5 C6 C1 0.2(6)
N1 C1 C6 C5 -179.5(4)
C2 C1 C6 C5 -1.7(6)
N1 C1 C6 C7 -1.2(4)
C2 C1 C6 C7 176.6(4)
C5 C6 C7 C8 178.2(5)
C1 C6 C7 C8 0.4(5)
C6 C7 C8 N1 0.6(5)
C6 C7 C8 C9 -176.0(4)
C7 C8 C9 N2 -179.2(4)
N1 C8 C9 N2 4.5(6)
C15 C10 C11 C12 -1.0(7)
N2 C10 C11 C12 -179.2(4)
C15 C10 C11 C16 178.5(4)
N2 C10 C11 C16 0.3(7)
C10 C11 C12 C13 0.8(8)
C16 C11 C12 C13 -178.7(5)
C11 C12 C13 C14 -0.6(8)
C12 C13 C14 C15 0.6(8)
C11 C10 C15 C14 1.0(6)
N2 C10 C15 C14 179.2(3)
C11 C10 C15 C19 -176.0(4)
N2 C10 C15 C19 2.1(6)
C13 C14 C15 C10 -0.8(6)
C13 C14 C15 C19 176.3(5)
C12 C11 C16 C18 -48.8(7)
C10 C11 C16 C18 131.6(6)
C12 C11 C16 C17 76.2(7)
C10 C11 C16 C17 -103.3(7)
C10 C15 C19 C21 -152.1(4)
C14 C15 C19 C21 31.0(6)
C10 C15 C19 C20 82.3(5)
C14 C15 C19 C20 -94.6(5)
N3 C22 C23 C24 -178.4(4)
C27 C22 C23 C24 0.2(6)
C22 C23 C24 C25 -1.4(7)
C23 C24 C25 C26 1.7(8)
C24 C25 C26 C27 -0.6(8)
C25 C26 C27 C28 176.8(5)
C25 C26 C27 C22 -0.6(6)
N3 C22 C27 C28 1.5(4)
C23 C22 C27 C28 -177.2(3)
N3 C22 C27 C26 179.6(3)
C23 C22 C27 C26 0.8(6)
C26 C27 C28 C29 -178.7(4)
C22 C27 C28 C29 -1.1(4)
C27 C28 C29 N3 0.3(4)
C27 C28 C29 C30 -179.4(4)
N3 C29 C30 N4 -2.4(6)
C28 C29 C30 N4 177.4(4)
C36 C31 C32 C33 -2.5(8)
N4 C31 C32 C33 179.3(5)
C36 C31 C32 C37 179.4(6)
N4 C31 C32 C37 1.2(7)
C31 C32 C33 C34 -1.0(11)
C37 C32 C33 C34 177.3(8)
C32 C33 C34 C35 4.2(14)
C33 C34 C35 C36 -4.1(14)
C34 C35 C36 C31 0.7(11)
C34 C35 C36 C40 -173.7(8)
C32 C31 C36 C35 2.6(9)
N4 C31 C36 C35 -179.2(5)
C32 C31 C36 C40 176.9(5)
N4 C31 C36 C40 -4.9(8)
C31 C32 C37 C39 102.1(6)
C33 C32 C37 C39 -76.0(8)
C31 C32 C37 C38 -134.1(6)
C33 C32 C37 C38 47.8(8)
C35 C36 C40 C41 84.9(9)
C31 C36 C40 C41 -89.2(6)
C35 C36 C40 C42 -39.3(9)
C31 C36 C40 C42 146.6(6)
O1 C47 C48 C49 -34.3(6)
C47 C48 C49 C50 39.5(6)
C48 C49 C50 O1 -30.1(5)
Si1 C43 Er1 O1 -69.5(4)
Si1 C43 Er1 N1 18.8(4)
Si1 C43 Er1 N3 -155.1(2)
Si1 C43 Er1 N2 93.5(4)
Si1 C43 Er1 N4 -161.5(4)
C2 C1 N1 C8 -176.0(4)
C6 C1 N1 C8 1.5(4)
C2 C1 N1 Er1 17.4(6)
C6 C1 N1 Er1 -165.0(3)
C7 C8 N1 C1 -1.3(4)
C9 C8 N1 C1 175.5(3)
C7 C8 N1 Er1 169.5(3)
C9 C8 N1 Er1 -13.7(4)
O1 Er1 N1 C1 8.6(4)
N3 Er1 N1 C1 91.5(4)
C43 Er1 N1 C1 -85.7(4)
N2 Er1 N1 C1 177.4(4)
N4 Er1 N1 C1 95.4(5)
O1 Er1 N1 C8 -157.1(3)
N3 Er1 N1 C8 -74.3(3)
C43 Er1 N1 C8 108.6(3)
N2 Er1 N1 C8 11.7(2)
N4 Er1 N1 C8 -70.4(5)
C8 C9 N2 C10 -172.7(4)
C8 C9 N2 Er1 6.5(5)
C15 C10 N2 C9 -96.6(4)
C11 C10 N2 C9 81.7(5)
C15 C10 N2 Er1 84.6(4)
C11 C10 N2 Er1 -97.2(4)
O1 Er1 N2 C9 18.3(4)
N1 Er1 N2 C9 -9.6(2)
N3 Er1 N2 C9 89.0(3)
C43 Er1 N2 C9 -116.9(3)
N4 Er1 N2 C9 155.9(2)
O1 Er1 N2 C10 -162.8(3)
N1 Er1 N2 C10 169.3(4)
N3 Er1 N2 C10 -92.2(3)
C43 Er1 N2 C10 62.0(4)
N4 Er1 N2 C10 -25.2(4)
C28 C29 N3 C22 0.6(4)
C30 C29 N3 C22 -179.6(3)
C28 C29 N3 Er1 -173.8(2)
C30 C29 N3 Er1 6.0(4)
C23 C22 N3 C29 177.3(4)
C27 C22 N3 C29 -1.3(4)
C23 C22 N3 Er1 -10.0(6)
C27 C22 N3 Er1 171.4(3)
O1 Er1 N3 C29 -100.2(3)
N1 Er1 N3 C29 174.1(2)
C43 Er1 N3 C29 -11.6(4)
N2 Er1 N3 C29 103.0(3)
N4 Er1 N3 C29 -4.8(2)
O1 Er1 N3 C22 87.7(3)
N1 Er1 N3 C22 2.1(3)
C43 Er1 N3 C22 176.4(3)
N2 Er1 N3 C22 -69.1(3)
N4 Er1 N3 C22 -176.9(4)
C29 C30 N4 C31 175.8(4)
C29 C30 N4 Er1 -2.1(5)
C32 C31 N4 C30 -75.7(5)
C36 C31 N4 C30 106.0(5)
C32 C31 N4 Er1 101.7(5)
C36 C31 N4 Er1 -76.5(5)
O1 Er1 N4 C30 85.4(3)
N1 Er1 N4 C30 -0.6(6)
N3 Er1 N4 C30 3.6(3)
C43 Er1 N4 C30 -179.6(3)
N2 Er1 N4 C30 -78.3(3)
O1 Er1 N4 C31 -92.2(4)
N1 Er1 N4 C31 -178.1(4)
N3 Er1 N4 C31 -174.0(4)
C43 Er1 N4 C31 2.8(4)
N2 Er1 N4 C31 104.1(4)
C48 C47 O1 C50 15.5(6)
C48 C47 O1 Er1 -161.0(3)
C49 C50 O1 C47 8.3(5)
C49 C50 O1 Er1 -175.1(3)
N1 Er1 O1 C47 -115.4(4)
N3 Er1 O1 C47 146.5(4)
C43 Er1 O1 C47 -5.5(4)
N2 Er1 O1 C47 -141.8(4)
N4 Er1 O1 C47 78.7(4)
N1 Er1 O1 C50 68.6(3)
N3 Er1 O1 C50 -29.5(3)
C43 Er1 O1 C50 178.5(3)
N2 Er1 O1 C50 42.2(4)
N4 Er1 O1 C50 -97.3(3)
Er1 C43 Si1 C44' -142.0(7)
Er1 C43 Si1 C45 70.9(6)
Er1 C43 Si1 C46' -13.9(8)
Er1 C43 Si1 C44 -159.4(5)
Er1 C43 Si1 C45' 101.0(6)
Er1 C43 Si1 C46 -45.6(5)
